data_7223338
loop_
_publ_author_name
'Liu, Liyang'
'Wen, Tian'
'Fu, Wen-Qiang'
'Liu, Min'
'Chen, Shumei'
'Zhang, Jian'

_publ_section_title
;
 Structure-dependent mechanochromism of two Ag(i) imidazolate chains
;
_journal_issue 2
_journal_name_full CrystEngComm
_journal_page_first 218
_journal_paper_doi 10.1039/C5CE01852H
_journal_volume 18
_journal_year 2016
_chemical_formula_moiety 'C8 H7 Ag N2'
_chemical_formula_sum 'C8 H7 Ag N2'
_chemical_formula_weight 239.03
_chemical_name_systematic
;
 ?
;
_space_group_crystal_system orthorhombic
_space_group_IT_number 61
_space_group_name_Hall '-P 2ac 2ab'
_space_group_name_H-M_alt 'P b c a'
_symmetry_space_group_name_Hall '-P 2ac 2ab'
_symmetry_space_group_name_H-M 'P b c a'
_atom_sites_solution_hydrogens geom
_audit_creation_date 2015-09-01
_audit_creation_method
;
  Olex2 1.1
  (compiled 2011.11.01 svn.r2039, GUI svn.r3906)
;
_audit_update_record
;
2015-09-16 deposited with the CCDC.
2015-11-23 downloaded from the CCDC.
;
_cell_angle_alpha 90
_cell_angle_beta 90
_cell_angle_gamma 90
_cell_formula_units_Z 8
_cell_length_a 12.2337(11)
_cell_length_b 9.5487(8)
_cell_length_c 13.0666(13)
_cell_measurement_reflns_used 2797
_cell_measurement_temperature 293(2)
_cell_measurement_theta_max 27.4895
_cell_measurement_theta_min 2.2804
_cell_volume 1526.4(2)
_computing_molecular_graphics
;
O. V. Dolomanov, L. J. Bourhis, R. J. Gildea, J. A. K. Howard and H. Puschmann,
OLEX2: a complete structure solution, refinement and analysis program.
J. Appl. Cryst. (2009). 42, 339-341.
;
_computing_publication_material
;
O. V. Dolomanov, L. J. Bourhis, R. J. Gildea, J. A. K. Howard and H. Puschmann,
OLEX2: a complete structure solution, refinement and analysis program.
J. Appl. Cryst. (2009). 42, 339-341.
;
_computing_structure_refinement
;
SHELXL, G.M. Sheldrick, Acta Cryst.
2008). A64, 112-122
;
_diffrn_ambient_temperature 293(2)
_diffrn_measured_fraction_theta_full 0.993
_diffrn_measured_fraction_theta_max 0.989
_diffrn_measurement_device_type 'Bruker P4'
_diffrn_measurement_method CCD_Profile_fitting
_diffrn_radiation_type MoK\a
_diffrn_radiation_wavelength 0.71073
_diffrn_reflns_av_R_equivalents 0.0213
_diffrn_reflns_av_unetI/netI 0.0140
_diffrn_reflns_laue_measured_fraction_full 0.993
_diffrn_reflns_laue_measured_fraction_max 0.989
_diffrn_reflns_limit_h_max 15
_diffrn_reflns_limit_h_min -15
_diffrn_reflns_limit_k_max 12
_diffrn_reflns_limit_k_min -12
_diffrn_reflns_limit_l_max 16
_diffrn_reflns_limit_l_min -15
_diffrn_reflns_number 10798
_diffrn_reflns_point_group_measured_fraction_full 0.993
_diffrn_reflns_point_group_measured_fraction_max 0.989
_diffrn_reflns_theta_full 25.242
_diffrn_reflns_theta_max 27.468
_diffrn_reflns_theta_min 3.123
_exptl_absorpt_coefficient_mu 2.566
_exptl_absorpt_correction_T_max 1.0000
_exptl_absorpt_correction_T_min 0.9274
_exptl_absorpt_correction_type multi-scan
_exptl_crystal_colour 'clear whitish colourless'
_exptl_crystal_colour_lustre clear
_exptl_crystal_colour_modifier whitish
_exptl_crystal_colour_primary colourless
_exptl_crystal_density_diffrn 2.080
_exptl_crystal_description prism
_exptl_crystal_F_000 928
_exptl_crystal_size_max 0.2000
_exptl_crystal_size_mid 0.2000
_exptl_crystal_size_min 0.1000
_refine_diff_density_max 0.469
_refine_diff_density_min -0.627
_refine_diff_density_rms 0.073
_refine_ls_extinction_method none
_refine_ls_goodness_of_fit_ref 1.194
_refine_ls_hydrogen_treatment constr
_refine_ls_matrix_type full
_refine_ls_number_parameters 101
_refine_ls_number_reflns 1721
_refine_ls_number_restraints 0
_refine_ls_restrained_S_all 1.194
_refine_ls_R_factor_all 0.0410
_refine_ls_R_factor_gt 0.0334
_refine_ls_shift/su_max 0.001
_refine_ls_shift/su_mean 0.000
_refine_ls_structure_factor_coef Fsqd
_refine_ls_weighting_details
;
 w=1/[\s^2^(Fo^2^)+(0.0142P)^2^+2.3191P]
 where P=(Fo^2^+2Fc^2^)/3
;
_refine_ls_weighting_scheme calc
_refine_ls_wR_factor_gt 0.0569
_refine_ls_wR_factor_ref 0.0597
_reflns_Friedel_coverage 0.000
_reflns_number_gt 1495
_reflns_number_total 1721
_reflns_threshold_expression 'I > 2\s(I)'
_cod_data_source_file c5ce01852h2.cif
_cod_data_source_block a
_cod_depositor_comments
;
The following automatic conversions were performed:

'_exptl_absorpt_correction_type' value 'Multi-scan' changed to
'multi-scan' according to
/usr/data/users/saulius/crontab/automatic-downloads/rss-feeds/RSC/lib/dictionaries/cif_core.dic
dictionary named 'cif_core.dic' version 2.4.2 from 2011-04-26.

Automatic conversion script
Id: cif_fix_values 4268 2015-11-12 08:31:59Z antanas 

 Adding full bibliography for 7223338--7223339.cif.
;
_cod_database_code 7223338
_shelx_space_group_comment
;
The symmetry employed for this shelxl refinement is uniquely defined
by the following loop, which should always be used as a source of
symmetry information in preference to the above space-group names.
They are only intended as comments.
;
_shelxl_version_number 2013-2

loop_
_space_group_symop_operation_xyz
'x, y, z'
'-x+1/2, -y, z+1/2'
'x+1/2, -y+1/2, -z'
'-x, y+1/2, -z+1/2'
'-x, -y, -z'
'x-1/2, y, -z-1/2'
'-x-1/2, y-1/2, z'
'x, -y-1/2, z-1/2'

loop_
_atom_site_label
_atom_site_type_symbol
_atom_site_fract_x
_atom_site_fract_y
_atom_site_fract_z
_atom_site_U_iso_or_equiv
_atom_site_adp_type
_atom_site_occupancy
_atom_site_site_symmetry_order
_atom_site_calc_flag
_atom_site_refinement_flags_posn
_atom_site_refinement_flags_adp
Ag1 Ag 0.15412(2) 0.25927(2) 0.00419(2) 0.03766(10) Uani 1 1 d . .
N1 N -0.00282(19) 0.2039(3) -0.0402(2) 0.0316(6) Uani 1 1 d . .
N3 N -0.1856(2) 0.1843(3) -0.0381(2) 0.0343(6) Uani 1 1 d . .
C1 C -0.1456(2) 0.0858(3) -0.1054(2) 0.0326(7) Uani 1 1 d . .
C2 C -0.0976(2) 0.2509(3) -0.0018(2) 0.0307(6) Uani 1 1 d . .
C3 C -0.1036(3) 0.3657(4) 0.0743(3) 0.0488(10) Uani 1 1 d . .
H3A H -0.1397 0.3327 0.1349 0.073 Uiso 1 1 calc R U
H3B H -0.1438 0.4428 0.0460 0.073 Uiso 1 1 calc R U
H3C H -0.0310 0.3959 0.0914 0.073 Uiso 1 1 calc R U
C4 C -0.0313(2) 0.0977(3) -0.1067(2) 0.0299(6) Uani 1 1 d . .
C5 C -0.1337(4) -0.1020(4) -0.2239(3) 0.0559(11) Uani 1 1 d . .
H5 H -0.1666 -0.1709 -0.2636 0.067 Uiso 1 1 calc R U
C6 C -0.0200(4) -0.0886(4) -0.2255(3) 0.0535(10) Uani 1 1 d . .
H6 H 0.0211 -0.1477 -0.2670 0.064 Uiso 1 1 calc R U
C8 C 0.0320(3) 0.0101(4) -0.1672(3) 0.0429(8) Uani 1 1 d . .
H8 H 0.1077 0.0181 -0.1681 0.051 Uiso 1 1 calc R U
C9 C -0.1984(3) -0.0150(4) -0.1647(3) 0.0461(9) Uani 1 1 d . .
H9 H -0.2741 -0.0234 -0.1644 0.055 Uiso 1 1 calc R U

loop_
_atom_site_aniso_label
_atom_site_aniso_U_11
_atom_site_aniso_U_22
_atom_site_aniso_U_33
_atom_site_aniso_U_23
_atom_site_aniso_U_13
_atom_site_aniso_U_12
Ag1 0.01898(12) 0.04451(15) 0.04949(18) 0.00249(12) -0.00130(10) -0.00270(9)
N1 0.0195(11) 0.0352(13) 0.0401(15) 0.0051(11) 0.0013(11) 0.0022(10)
N3 0.0211(11) 0.0384(14) 0.0434(16) -0.0002(12) -0.0018(11) 0.0030(11)
C1 0.0311(16) 0.0342(16) 0.0324(17) 0.0052(13) -0.0024(14) 0.0004(13)
C2 0.0219(14) 0.0333(14) 0.0368(18) 0.0016(13) -0.0002(11) 0.0022(10)
C3 0.039(2) 0.046(2) 0.062(3) -0.0135(19) -0.0013(17) 0.0016(16)
C4 0.0274(14) 0.0306(15) 0.0317(17) 0.0047(12) 0.0009(13) 0.0022(12)
C5 0.082(3) 0.046(2) 0.040(2) -0.0047(17) -0.008(2) -0.010(2)
C6 0.075(3) 0.049(2) 0.037(2) -0.0054(16) 0.007(2) 0.008(2)
C8 0.0432(18) 0.047(2) 0.039(2) 0.0061(16) 0.0072(16) 0.0106(17)
C9 0.0450(19) 0.048(2) 0.045(2) 0.0068(17) -0.0126(18) -0.0133(17)

loop_
_atom_type_symbol
_atom_type_description
_atom_type_scat_dispersion_real
_atom_type_scat_dispersion_imag
_atom_type_scat_source
C C 0.0033 0.0016 'International Tables Vol C Tables 4.2.6.8 and 6.1.1.4'
H H 0.0000 0.0000 'International Tables Vol C Tables 4.2.6.8 and 6.1.1.4'
Ag Ag -0.8971 1.1015 'International Tables Vol C Tables 4.2.6.8 and 6.1.1.4'
B B 0.0013 0.0007 'International Tables Vol C Tables 4.2.6.8 and 6.1.1.4'
N N 0.0061 0.0033 'International Tables Vol C Tables 4.2.6.8 and 6.1.1.4'
O O 0.0106 0.0060 'International Tables Vol C Tables 4.2.6.8 and 6.1.1.4'

loop_
_geom_angle_atom_site_label_1
_geom_angle_atom_site_label_2
_geom_angle_atom_site_label_3
_geom_angle
_geom_angle_site_symmetry_3
N1 Ag1 N3 176.05(11) 3
C2 N1 Ag1 127.6(2) .
C2 N1 C4 105.3(2) .
C4 N1 Ag1 126.7(2) .
C1 N3 Ag1 130.4(2) 3_455
C2 N3 Ag1 124.0(2) 3_455
C2 N3 C1 105.4(2) .
N3 C1 C4 107.9(3) .
N3 C1 C9 131.4(3) .
C9 C1 C4 120.8(3) .
N1 C2 C3 122.8(3) .
N3 C2 N1 113.8(3) .
N3 C2 C3 123.4(3) .
C2 C3 H3A 109.5 .
C2 C3 H3B 109.5 .
C2 C3 H3C 109.5 .
H3A C3 H3B 109.5 .
H3A C3 H3C 109.5 .
H3B C3 H3C 109.5 .
N1 C4 C1 107.7(3) .
N1 C4 C8 131.4(3) .
C8 C4 C1 120.9(3) .
C6 C5 H5 119.2 .
C9 C5 H5 119.2 .
C9 C5 C6 121.5(4) .
C5 C6 H6 119.4 .
C8 C6 C5 121.2(4) .
C8 C6 H6 119.4 .
C4 C8 H8 120.9 .
C6 C8 C4 118.2(3) .
C6 C8 H8 120.9 .
C1 C9 H9 121.3 .
C5 C9 C1 117.4(3) .
C5 C9 H9 121.3 .

loop_
_geom_bond_atom_site_label_1
_geom_bond_atom_site_label_2
_geom_bond_distance
_geom_bond_site_symmetry_2
Ag1 N1 2.074(2) .
Ag1 N3 2.081(2) 3
N1 C2 1.341(4) .
N1 C4 1.380(4) .
N3 Ag1 2.081(2) 3_455
N3 C1 1.377(4) .
N3 C2 1.337(4) .
C1 C4 1.403(4) .
C1 C9 1.394(5) .
C2 C3 1.482(5) .
C3 H3A 0.9600 .
C3 H3B 0.9600 .
C3 H3C 0.9600 .
C4 C8 1.387(4) .
C5 H5 0.9300 .
C5 C6 1.397(6) .
C5 C9 1.385(6) .
C6 H6 0.9300 .
C6 C8 1.368(5) .
C8 H8 0.9300 .
C9 H9 0.9300 .

loop_
_geom_torsion_atom_site_label_1
_geom_torsion_atom_site_label_2
_geom_torsion_atom_site_label_3
_geom_torsion_atom_site_label_4
_geom_torsion
_geom_torsion_site_symmetry_1
Ag1 N1 C2 N3 -172.8(2) .
Ag1 N1 C2 C3 6.8(5) .
Ag1 N1 C4 C1 172.9(2) .
Ag1 N1 C4 C8 -6.4(5) .
Ag1 N3 C1 C4 174.5(2) 3_455
Ag1 N3 C1 C9 -6.5(5) 3_455
Ag1 N3 C2 N1 -174.9(2) 3_455
Ag1 N3 C2 C3 5.5(5) 3_455
N1 C4 C8 C6 179.2(3) .
N3 C1 C4 N1 -0.1(3) .
N3 C1 C4 C8 179.3(3) .
N3 C1 C9 C5 -178.6(3) .
C1 N3 C2 N1 0.1(4) .
C1 N3 C2 C3 -179.5(3) .
C1 C4 C8 C6 -0.1(5) .
C2 N1 C4 C1 0.2(3) .
C2 N1 C4 C8 -179.2(3) .
C2 N3 C1 C4 0.0(3) .
C2 N3 C1 C9 178.9(3) .
C4 N1 C2 N3 -0.2(4) .
C4 N1 C2 C3 179.4(3) .
C4 C1 C9 C5 0.2(5) .
C5 C6 C8 C4 -0.5(6) .
C6 C5 C9 C1 -0.8(6) .
C9 C1 C4 N1 -179.2(3) .
C9 C1 C4 C8 0.2(5) .
C9 C5 C6 C8 1.0(6) .
